data_9000351
loop_
_publ_author_name
'Cameron, M.'
'Sueno, S.'
'Prewitt, C. T.'
'Papike, J. J.'

_publ_section_title
;High-temperature crystal chemistry of acmite, diopside, hedenbergite,
 jadeite, spodumene, and ureyite T = 400 C pyroxene
;
_journal_name_full 'American Mineralogist'
_journal_page_first 594
_journal_page_last 618
_journal_volume 58
_journal_year 1973
_chemical_formula_sum 'Cr Na O6 Si2'
_chemical_name_mineral Kosmochlor
_space_group_crystal_system monoclinic
_space_group_IT_number 15
_space_group_name_Hall '-C 2yc'
_space_group_name_H-M_alt 'C 1 2/c 1'
_symmetry_space_group_name_H-M 'C 1 2/c 1'
_cell_angle_alpha 90
_cell_angle_beta 107.29
_cell_angle_gamma 90
_cell_formula_units_Z 4
_cell_length_a 9.597
_cell_length_b 8.751
_cell_length_c 5.274
_cell_volume 422.913
_database_code_amcsd 0000360
_diffrn_ambient_temperature 673.15
_exptl_crystal_density_diffrn 3.568
_cod_original_formula_sum 'Si2 Cr Na O6'
_cod_database_code 9000351

loop_
_space_group_symop_id
_space_group_symop_operation_xyz
1 x,y,z
2 1/2+x,1/2+y,z
3 x,-y,1/2+z
4 1/2+x,1/2-y,1/2+z
5 -x,y,1/2-z
6 1/2-x,1/2+y,1/2-z
7 -x,-y,-z
8 1/2-x,1/2-y,-z

loop_
_atom_site_aniso_label
_atom_site_aniso_U_11
_atom_site_aniso_U_22
_atom_site_aniso_U_33
_atom_site_aniso_U_12
_atom_site_aniso_U_13
_atom_site_aniso_U_23
Si 0.00757 0.00698 0.01569 -0.00081 0.00477 -0.00033
Cr1 0.00825 0.00757 0.01575 0.00000 0.00458 0.00000
Na2 0.03058 0.01300 0.02337 0.00000 -0.00082 0.00000
O1 0.00949 0.01207 0.01936 -0.00134 0.00650 0.00022
O2 0.01497 0.00830 0.02679 -0.00544 0.00626 -0.00491
O3 0.01378 0.01463 0.02027 0.00150 0.00655 -0.00188

loop_
_atom_site_label
_atom_site_fract_x
_atom_site_fract_y
_atom_site_fract_z
Si 0.29200 0.09180 0.23280
Cr1 0.00000 0.90720 0.25000
Na2 0.00000 0.30010 0.25000
O1 0.11390 0.07940 0.13690
O2 0.36070 0.25710 0.30120
O3 0.35210 0.00990 0.00620

loop_
_cod_related_entry_id
_cod_related_entry_database
_cod_related_entry_code
1 AMCSD 0000360
